data_2233990
loop_
_publ_author_name
'Wang, Wen-xiang'

_publ_section_title
;
 1-[(2-Hydroxyphenyl)(pyrrolidin-1-yl)methyl]naphthalen-2-ol
 <i>N</i>,<i>N</i>-dimethylformamide monosolvate
;
_journal_coeditor_code RZ2712
_journal_issue 3
_journal_name_full 'Acta Crystallographica Section E'
_journal_page_first o884
_journal_paper_doi 10.1107/S1600536812007787
_journal_volume 68
_journal_year 2012
_chemical_formula_iupac 'C21 H21 N O2, C3 H7 N O'
_chemical_formula_moiety 'C21 H21 N O2, C3 H7 N O'
_chemical_formula_sum 'C24 H28 N2 O3'
_chemical_formula_weight 392.48
_chemical_name_systematic
;
1-[(2-Hydroxyphenyl)(pyrrolidin-1-yl)methyl]naphthalen-2-ol
<i>N</i>,<i>N</i>-dimethylformamide monosolvate
;
_space_group_IT_number 14
_symmetry_cell_setting monoclinic
_symmetry_space_group_name_Hall '-P 2yn'
_symmetry_space_group_name_H-M 'P 1 21/n 1'
_atom_sites_solution_hydrogens geom
_atom_sites_solution_primary direct
_atom_sites_solution_secondary difmap
_audit_creation_method SHELXL-97
_cell_angle_alpha 90.00
_cell_angle_beta 102.84(3)
_cell_angle_gamma 90.00
_cell_formula_units_Z 4
_cell_length_a 13.675(3)
_cell_length_b 9.6518(19)
_cell_length_c 16.505(3)
_cell_measurement_reflns_used 3860
_cell_measurement_temperature 293(2)
_cell_measurement_theta_max 27.48
_cell_measurement_theta_min 2.27
_cell_volume 2124.0(8)
_computing_cell_refinement 'CrystalClear (Rigaku, 2005)'
_computing_data_collection 'CrystalClear (Rigaku, 2005)'
_computing_data_reduction 'CrystalClear (Rigaku, 2005)'
_computing_molecular_graphics 'SHELXTL (Sheldrick, 2008)'
_computing_publication_material 'SHELXL97 (Sheldrick, 2008)'
_computing_structure_refinement 'SHELXL97 (Sheldrick, 2008)'
_computing_structure_solution 'SHELXS97 (Sheldrick, 2008)'
_diffrn_ambient_temperature 293(2)
_diffrn_detector_area_resol_mean 13.6612
_diffrn_measured_fraction_theta_full 0.998
_diffrn_measured_fraction_theta_max 0.998
_diffrn_measurement_device_type 'Rigaku Mercury2 (2x2 bin mode)'
_diffrn_measurement_method 'CCD Profile fitting'
_diffrn_radiation_monochromator graphite
_diffrn_radiation_source 'fine-focus sealed tube'
_diffrn_radiation_type MoK\a
_diffrn_radiation_wavelength 0.71073
_diffrn_reflns_av_R_equivalents 0.1001
_diffrn_reflns_av_sigmaI/netI 0.0831
_diffrn_reflns_limit_h_max 17
_diffrn_reflns_limit_h_min -17
_diffrn_reflns_limit_k_max 12
_diffrn_reflns_limit_k_min -12
_diffrn_reflns_limit_l_max 21
_diffrn_reflns_limit_l_min -21
_diffrn_reflns_number 21445
_diffrn_reflns_theta_full 27.48
_diffrn_reflns_theta_max 27.48
_diffrn_reflns_theta_min 3.04
_diffrn_standards_decay_% 0
_diffrn_standards_number 0
_exptl_absorpt_coefficient_mu 0.081
_exptl_absorpt_correction_T_max 0.989
_exptl_absorpt_correction_T_min 0.963
_exptl_absorpt_correction_type multi-scan
_exptl_absorpt_process_details '(CrystalClear; Rigaku, 2005)'
_exptl_crystal_colour colourless
_exptl_crystal_density_diffrn 1.227
_exptl_crystal_density_method 'not measured'
_exptl_crystal_description Prism
_exptl_crystal_F_000 840
_exptl_crystal_size_max 0.25
_exptl_crystal_size_mid 0.22
_exptl_crystal_size_min 0.20
_refine_diff_density_max 0.196
_refine_diff_density_min -0.171
_refine_ls_extinction_coef 0
_refine_ls_extinction_method none
_refine_ls_goodness_of_fit_ref 1.030
_refine_ls_hydrogen_treatment constr
_refine_ls_matrix_type full
_refine_ls_number_parameters 262
_refine_ls_number_reflns 4874
_refine_ls_number_restraints 0
_refine_ls_restrained_S_all 1.030
_refine_ls_R_factor_all 0.1656
_refine_ls_R_factor_gt 0.0660
_refine_ls_shift/su_max 0.000
_refine_ls_shift/su_mean 0.000
_refine_ls_structure_factor_coef Fsqd
_refine_ls_weighting_details 'calc w=1/[\s^2^(Fo^2^)+(0.0731P)^2^+0.0577P] where P=(Fo^2^+2Fc^2^)/3'
_refine_ls_weighting_scheme calc
_refine_ls_wR_factor_gt 0.1444
_refine_ls_wR_factor_ref 0.1840
_reflns_number_gt 2223
_reflns_number_total 4874
_reflns_threshold_expression I>2sigma(I)
_cod_data_source_file rz2712.cif
_cod_data_source_block I
_cod_original_cell_volume 2123.9(7)
_cod_original_sg_symbol_H-M 'P 21/n'
_cod_database_code 2233990
_cod_database_fobs_code 2233990

loop_
_symmetry_equiv_pos_as_xyz
'x, y, z'
'-x+1/2, y+1/2, -z+1/2'
'-x, -y, -z'
'x-1/2, -y-1/2, z-1/2'

loop_
_atom_site_type_symbol
_atom_site_label
_atom_site_fract_x
_atom_site_fract_y
_atom_site_fract_z
_atom_site_U_iso_or_equiv
_atom_site_adp_type
_atom_site_calc_flag
_atom_site_refinement_flags
_atom_site_occupancy
_atom_site_symmetry_multiplicity
O O2 0.86622(14) 0.7318(2) 1.01567(12) 0.0696(6) Uani d . 1 1
H H2A 0.8484 0.7762 1.0522 0.104 Uiso calc R 1 1
O O3 0.59379(14) 1.15741(19) 1.04615(12) 0.0620(6) Uani d . 1 1
H H3A 0.5723 1.2281 1.0636 0.093 Uiso calc R 1 1
N N1 0.73008(15) 0.8368(2) 1.08164(11) 0.0421(5) Uani d . 1 1
C C8 0.72196(18) 0.8476(3) 0.93131(15) 0.0396(6) Uani d . 1 1
C C16 0.66100(19) 0.8697(2) 0.84998(15) 0.0414(6) Uani d . 1 1
C C15 0.5776(2) 0.9595(3) 0.83292(16) 0.0508(7) Uani d . 1 1
H H15A 0.5614 1.0099 0.8761 0.061 Uiso calc R 1 1
C C1 0.69749(19) 0.9227(2) 1.00552(14) 0.0397(6) Uani d . 1 1
H H1A 0.6245 0.9335 0.9952 0.048 Uiso calc R 1 1
C C9 0.8026(2) 0.7581(3) 0.94091(17) 0.0508(7) Uani d . 1 1
C C17 0.6846(2) 0.7971(3) 0.78094(16) 0.0518(7) Uani d . 1 1
C C7 0.8420(2) 1.0914(3) 1.00816(15) 0.0540(7) Uani d . 1 1
H H7A 0.8790 1.0181 0.9940 0.065 Uiso calc R 1 1
C C2 0.7445(2) 1.0671(3) 1.01694(14) 0.0422(6) Uani d . 1 1
C C3 0.6901(2) 1.1791(3) 1.03819(15) 0.0485(7) Uani d . 1 1
C C10 0.8248(2) 0.6866(3) 0.8726(2) 0.0648(9) Uani d . 1 1
H H10A 0.8794 0.6267 0.8806 0.078 Uiso calc R 1 1
C C14 0.5201(2) 0.9739(3) 0.75428(19) 0.0639(8) Uani d . 1 1
H H14A 0.4650 1.0330 0.7451 0.077 Uiso calc R 1 1
C C5 0.8301(3) 1.3300(3) 1.04007(18) 0.0706(10) Uani d . 1 1
H H5A 0.8585 1.4179 1.0477 0.085 Uiso calc R 1 1
C C12 0.6236(3) 0.8158(4) 0.70070(17) 0.0679(9) Uani d . 1 1
H H12A 0.6392 0.7685 0.6561 0.082 Uiso calc R 1 1
C C13 0.5429(3) 0.9011(4) 0.68713(19) 0.0734(10) Uani d . 1 1
H H13A 0.5030 0.9113 0.6340 0.088 Uiso calc R 1 1
C C18 0.6664(2) 0.7135(3) 1.08117(17) 0.0628(9) Uani d . 1 1
H H18A 0.6778 0.6458 1.0409 0.075 Uiso calc R 1 1
H H18B 0.5958 0.7382 1.0690 0.075 Uiso calc R 1 1
C C11 0.7670(2) 0.7048(3) 0.7955(2) 0.0651(9) Uani d . 1 1
H H11A 0.7817 0.6557 0.7512 0.078 Uiso calc R 1 1
C C21 0.7284(2) 0.9051(3) 1.16070(15) 0.0596(8) Uani d . 1 1
H H21A 0.6674 0.9587 1.1564 0.072 Uiso calc R 1 1
H H21B 0.7858 0.9658 1.1778 0.072 Uiso calc R 1 1
C C4 0.7332(3) 1.3106(3) 1.04918(17) 0.0636(9) Uani d . 1 1
H H4A 0.6967 1.3851 1.0626 0.076 Uiso calc R 1 1
C C20 0.7325(3) 0.7847(3) 1.22155(18) 0.0734(10) Uani d . 1 1
H H20A 0.8000 0.7729 1.2547 0.088 Uiso calc R 1 1
H H20B 0.6876 0.8013 1.2585 0.088 Uiso calc R 1 1
C C19 0.7004(3) 0.6593(4) 1.16925(18) 0.0850(11) Uani d . 1 1
H H19A 0.6458 0.6123 1.1867 0.102 Uiso calc R 1 1
H H19B 0.7558 0.5951 1.1732 0.102 Uiso calc R 1 1
C C6 0.8852(2) 1.2218(4) 1.01990(18) 0.0667(9) Uani d . 1 1
H H6A 0.9507 1.2357 1.0142 0.080 Uiso calc R 1 1
N N2 0.45935(18) 1.5046(3) 1.20142(17) 0.0669(7) Uani d . 1 1
O O1 0.50827(19) 1.3762(2) 1.10246(16) 0.0883(8) Uani d . 1 1
C C22 0.5038(2) 1.3964(4) 1.1737(3) 0.0729(9) Uani d . 1 1
H H22A 0.5340 1.3312 1.2128 0.087 Uiso calc R 1 1
C C23 0.4627(3) 1.5224(4) 1.2890(2) 0.1042(13) Uani d . 1 1
H H23A 0.5010 1.4487 1.3198 0.156 Uiso calc R 1 1
H H23C 0.3957 1.5206 1.2979 0.156 Uiso calc R 1 1
H H23D 0.4934 1.6096 1.3073 0.156 Uiso calc R 1 1
C C24 0.4053(3) 1.6046(4) 1.1449(3) 0.1163(15) Uani d . 1 1
H H24C 0.4091 1.5807 1.0892 0.174 Uiso calc R 1 1
H H24D 0.4342 1.6946 1.1585 0.174 Uiso calc R 1 1
H H24A 0.3364 1.6056 1.1491 0.174 Uiso calc R 1 1

loop_
_atom_site_aniso_label
_atom_site_aniso_U_11
_atom_site_aniso_U_22
_atom_site_aniso_U_33
_atom_site_aniso_U_12
_atom_site_aniso_U_13
_atom_site_aniso_U_23
O2 0.0655(13) 0.0786(15) 0.0595(14) 0.0240(11) 0.0028(11) -0.0003(11)
O3 0.0592(13) 0.0468(12) 0.0864(15) -0.0006(10) 0.0300(11) -0.0142(10)
N1 0.0557(13) 0.0384(12) 0.0315(11) -0.0083(11) 0.0085(10) 0.0001(9)
C8 0.0430(15) 0.0391(15) 0.0381(15) -0.0027(12) 0.0116(12) -0.0032(11)
C16 0.0480(16) 0.0391(15) 0.0385(15) -0.0134(13) 0.0125(12) -0.0023(11)
C15 0.0569(18) 0.0499(18) 0.0439(16) -0.0025(14) 0.0077(14) 0.0028(13)
C1 0.0474(15) 0.0372(15) 0.0346(14) -0.0019(12) 0.0090(11) -0.0002(11)
C9 0.0529(17) 0.0527(18) 0.0465(17) 0.0006(15) 0.0105(14) -0.0028(14)
C17 0.0662(19) 0.0539(18) 0.0368(16) -0.0154(15) 0.0146(14) -0.0106(13)
C7 0.0608(19) 0.0584(19) 0.0433(16) -0.0102(15) 0.0130(14) 0.0009(14)
C2 0.0505(16) 0.0446(17) 0.0309(14) -0.0086(13) 0.0079(12) 0.0009(11)
C3 0.0684(19) 0.0371(16) 0.0394(15) -0.0053(14) 0.0108(14) -0.0048(12)
C10 0.064(2) 0.067(2) 0.069(2) 0.0125(16) 0.0265(18) -0.0124(17)
C14 0.0599(19) 0.069(2) 0.056(2) -0.0037(16) -0.0010(16) 0.0133(16)
C5 0.102(3) 0.054(2) 0.0509(19) -0.035(2) 0.0074(19) -0.0035(15)
C12 0.093(3) 0.075(2) 0.0352(18) -0.031(2) 0.0135(17) -0.0097(15)
C13 0.087(3) 0.084(3) 0.0406(19) -0.026(2) -0.0045(17) 0.0112(17)
C18 0.084(2) 0.0501(18) 0.0505(18) -0.0236(16) 0.0062(15) 0.0073(14)
C11 0.075(2) 0.066(2) 0.064(2) -0.0113(18) 0.0362(18) -0.0245(16)
C21 0.085(2) 0.0585(19) 0.0348(15) -0.0073(17) 0.0131(15) -0.0049(14)
C4 0.093(3) 0.0411(18) 0.0552(19) -0.0131(17) 0.0138(17) -0.0047(14)
C20 0.094(2) 0.080(2) 0.0452(18) -0.0161(19) 0.0134(17) 0.0097(17)
C19 0.114(3) 0.077(2) 0.058(2) -0.030(2) 0.006(2) 0.0151(19)
C6 0.071(2) 0.077(2) 0.0511(19) -0.030(2) 0.0121(16) 0.0032(17)
N2 0.0663(17) 0.0551(17) 0.082(2) 0.0039(14) 0.0228(15) -0.0131(15)
O1 0.1021(19) 0.0734(17) 0.101(2) -0.0031(13) 0.0463(16) -0.0201(15)
C22 0.065(2) 0.056(2) 0.097(3) -0.0124(17) 0.018(2) -0.010(2)
C23 0.136(4) 0.094(3) 0.084(3) -0.007(3) 0.028(2) -0.020(2)
C24 0.130(4) 0.099(3) 0.119(3) 0.048(3) 0.027(3) 0.023(3)

loop_
_atom_type_symbol
_atom_type_description
_atom_type_scat_dispersion_real
_atom_type_scat_dispersion_imag
_atom_type_scat_source
C C 0.0033 0.0016 'International Tables Vol C Tables 4.2.6.8 and 6.1.1.4'
H H 0.0000 0.0000 'International Tables Vol C Tables 4.2.6.8 and 6.1.1.4'
N N 0.0061 0.0033 'International Tables Vol C Tables 4.2.6.8 and 6.1.1.4'
O O 0.0106 0.0060 'International Tables Vol C Tables 4.2.6.8 and 6.1.1.4'

loop_
_geom_angle_atom_site_label_1
_geom_angle_atom_site_label_2
_geom_angle_atom_site_label_3
_geom_angle
C9 O2 H2A 109.5
C3 O3 H3A 109.5
C21 N1 C18 104.0(2)
C21 N1 C1 116.0(2)
C18 N1 C1 112.29(19)
C9 C8 C16 119.0(2)
C9 C8 C1 121.2(2)
C16 C8 C1 119.8(2)
C15 C16 C8 123.8(2)
C15 C16 C17 117.1(2)
C8 C16 C17 119.1(2)
C14 C15 C16 121.4(3)
C14 C15 H15A 119.3
C16 C15 H15A 119.3
N1 C1 C8 109.61(19)
N1 C1 C2 111.41(19)
C8 C1 C2 111.8(2)
N1 C1 H1A 107.9
C8 C1 H1A 107.9
C2 C1 H1A 107.9
O2 C9 C8 123.5(2)
O2 C9 C10 115.1(3)
C8 C9 C10 121.5(3)
C12 C17 C11 121.5(3)
C12 C17 C16 119.6(3)
C11 C17 C16 118.9(3)
C6 C7 C2 121.8(3)
C6 C7 H7A 119.1
C2 C7 H7A 119.1
C7 C2 C3 118.1(2)
C7 C2 C1 121.7(2)
C3 C2 C1 120.2(2)
O3 C3 C4 121.0(3)
O3 C3 C2 118.8(2)
C4 C3 C2 120.1(3)
C11 C10 C9 120.3(3)
C11 C10 H10A 119.9
C9 C10 H10A 119.9
C15 C14 C13 121.1(3)
C15 C14 H14A 119.4
C13 C14 H14A 119.4
C6 C5 C4 121.1(3)
C6 C5 H5A 119.5
C4 C5 H5A 119.5
C13 C12 C17 121.5(3)
C13 C12 H12A 119.3
C17 C12 H12A 119.3
C12 C13 C14 119.3(3)
C12 C13 H13A 120.4
C14 C13 H13A 120.4
N1 C18 C19 102.6(2)
N1 C18 H18A 111.2
C19 C18 H18A 111.2
N1 C18 H18B 111.2
C19 C18 H18B 111.2
H18A C18 H18B 109.2
C10 C11 C17 121.3(3)
C10 C11 H11A 119.4
C17 C11 H11A 119.4
N1 C21 C20 103.7(2)
N1 C21 H21A 111.0
C20 C21 H21A 111.0
N1 C21 H21B 111.0
C20 C21 H21B 111.0
H21A C21 H21B 109.0
C5 C4 C3 119.9(3)
C5 C4 H4A 120.0
C3 C4 H4A 120.0
C19 C20 C21 105.9(2)
C19 C20 H20A 110.6
C21 C20 H20A 110.6
C19 C20 H20B 110.6
C21 C20 H20B 110.6
H20A C20 H20B 108.7
C20 C19 C18 105.2(3)
C20 C19 H19A 110.7
C18 C19 H19A 110.7
C20 C19 H19B 110.7
C18 C19 H19B 110.7
H19A C19 H19B 108.8
C5 C6 C7 119.0(3)
C5 C6 H6A 120.5
C7 C6 H6A 120.5
C22 N2 C24 120.8(3)
C22 N2 C23 121.2(3)
C24 N2 C23 118.0(3)
O1 C22 N2 125.8(4)
O1 C22 H22A 117.1
N2 C22 H22A 117.1
N2 C23 H23A 109.5
N2 C23 H23C 109.5
H23A C23 H23C 109.5
N2 C23 H23D 109.5
H23A C23 H23D 109.5
H23C C23 H23D 109.5
N2 C24 H24C 109.5
N2 C24 H24D 109.5
H24C C24 H24D 109.5
N2 C24 H24A 109.5
H24C C24 H24A 109.5
H24D C24 H24A 109.5

loop_
_geom_bond_atom_site_label_1
_geom_bond_atom_site_label_2
_geom_bond_distance
O2 C9 1.366(3)
O2 H2A 0.8200
O3 C3 1.368(3)
O3 H3A 0.8200
N1 C21 1.467(3)
N1 C18 1.473(3)
N1 C1 1.489(3)
C8 C9 1.382(3)
C8 C16 1.430(3)
C8 C1 1.523(3)
C16 C15 1.410(4)
C16 C17 1.434(3)
C15 C14 1.367(4)
C15 H15A 0.9300
C1 C2 1.529(3)
C1 H1A 0.9800
C9 C10 1.411(4)
C17 C12 1.411(4)
C17 C11 1.415(4)
C7 C6 1.386(4)
C7 C2 1.393(4)
C7 H7A 0.9300
C2 C3 1.400(4)
C3 C4 1.394(4)
C10 C11 1.351(4)
C10 H10A 0.9300
C14 C13 1.404(4)
C14 H14A 0.9300
C5 C6 1.372(4)
C5 C4 1.379(4)
C5 H5A 0.9300
C12 C13 1.356(4)
C12 H12A 0.9300
C13 H13A 0.9300
C18 C19 1.518(4)
C18 H18A 0.9700
C18 H18B 0.9700
C11 H11A 0.9300
C21 C20 1.529(4)
C21 H21A 0.9700
C21 H21B 0.9700
C4 H4A 0.9300
C20 C19 1.495(4)
C20 H20A 0.9700
C20 H20B 0.9700
C19 H19A 0.9700
C19 H19B 0.9700
C6 H6A 0.9300
N2 C22 1.339(4)
N2 C24 1.428(4)
N2 C23 1.446(4)
O1 C22 1.207(4)
C22 H22A 0.9300
C23 H23A 0.9600
C23 H23C 0.9600
C23 H23D 0.9600
C24 H24C 0.9600
C24 H24D 0.9600
C24 H24A 0.9600

loop_
_geom_hbond_atom_site_label_D
_geom_hbond_atom_site_label_H
_geom_hbond_atom_site_label_A
_geom_hbond_distance_DH
_geom_hbond_distance_HA
_geom_hbond_distance_DA
_geom_hbond_angle_DHA
O2 H2A N1 0.82 1.88 2.565(3) 140.0
O3 H3A O1 0.82 1.86 2.678(3) 172.6
